data_4501145
loop_
_publ_author_name
'Chen, Sheng-Chun'
'Zhang, Zhi-Hui'
'Zhou, Yong-Sheng'
'Zhou, Wei-You'
'Li, Yi-Zhi'
'He, Ming-Yang'
'Chen, Qun'
'Du, Miao'

_publ_section_title
;
 Alkali-Metal-Templated Assemblies of New 3D Lead(II)
 Tetrachloroterephthalate Coordination Frameworks
;
_journal_issue 9
_journal_name_full 'Crystal Growth &amp; Design'
_journal_page_first 4190
_journal_paper_doi 10.1021/cg200785g
_journal_volume 11
_journal_year 2011
_chemical_formula_moiety 'C10 H8 Cl4 O6 Pb'
_chemical_formula_sum 'C10 H8 Cl4 O6 Pb'
_chemical_formula_weight 573.16
_chemical_name_systematic
; 
 ? 
;
_space_group_IT_number 15
_symmetry_cell_setting monoclinic
_symmetry_space_group_name_Hall '-C 2yc'
_symmetry_space_group_name_H-M 'C 1 2/c 1'
_atom_sites_solution_hydrogens geom
_atom_sites_solution_primary direct
_atom_sites_solution_secondary difmap
_audit_creation_method SHELXL-97
_cell_angle_alpha 90.00
_cell_angle_beta 98.510(2)
_cell_angle_gamma 90.00
_cell_formula_units_Z 4
_cell_length_a 13.005(2)
_cell_length_b 16.031(3)
_cell_length_c 8.1275(14)
_cell_measurement_reflns_used 3664
_cell_measurement_temperature 295(2)
_cell_measurement_theta_max 27.33
_cell_measurement_theta_min 2.54
_cell_volume 1675.8(5)
_computing_cell_refinement 'APEX2 and SAINT (Bruker, 2001)'
_computing_data_collection 'APEX2 (Bruker, 2003)'
_computing_data_reduction SAINT
_computing_molecular_graphics 'SHELXTL and DIAMOND (Brandenburg, 2005)'
_computing_publication_material SHELXTL
_computing_structure_refinement SHELXTL
_computing_structure_solution 'SHELXTL(Sheldrick, 2008)'
_diffrn_ambient_temperature 295(2)
_diffrn_measured_fraction_theta_full 0.994
_diffrn_measured_fraction_theta_max 0.994
_diffrn_measurement_device_type 'CCD area detector'
_diffrn_measurement_method 'phi and omega scans'
_diffrn_radiation_monochromator graphite
_diffrn_radiation_source 'fine-focus sealed tube'
_diffrn_radiation_type MoK\a
_diffrn_radiation_wavelength 0.71073
_diffrn_reflns_av_R_equivalents 0.0333
_diffrn_reflns_av_sigmaI/netI 0.0324
_diffrn_reflns_limit_h_max 14
_diffrn_reflns_limit_h_min -16
_diffrn_reflns_limit_k_max 19
_diffrn_reflns_limit_k_min -20
_diffrn_reflns_limit_l_max 10
_diffrn_reflns_limit_l_min -10
_diffrn_reflns_number 7279
_diffrn_reflns_theta_full 27.63
_diffrn_reflns_theta_max 27.63
_diffrn_reflns_theta_min 2.03
_exptl_absorpt_coefficient_mu 10.724
_exptl_absorpt_correction_T_max 0.114
_exptl_absorpt_correction_T_min 0.093
_exptl_absorpt_correction_type multi-scan
_exptl_absorpt_process_details 'SADABS (Sheldrick, 2003)'
_exptl_crystal_colour colorless
_exptl_crystal_density_diffrn 2.272
_exptl_crystal_density_method 'not measured'
_exptl_crystal_description block
_exptl_crystal_F_000 1064
_exptl_crystal_size_max 0.24
_exptl_crystal_size_mid 0.22
_exptl_crystal_size_min 0.20
_refine_diff_density_max 0.950
_refine_diff_density_min -0.815
_refine_diff_density_rms 0.118
_refine_ls_extinction_method none
_refine_ls_goodness_of_fit_ref 1.037
_refine_ls_hydrogen_treatment constr
_refine_ls_matrix_type full
_refine_ls_number_parameters 97
_refine_ls_number_reflns 1949
_refine_ls_number_restraints 0
_refine_ls_restrained_S_all 1.037
_refine_ls_R_factor_all 0.0264
_refine_ls_R_factor_gt 0.0226
_refine_ls_shift/su_max 0.001
_refine_ls_shift/su_mean 0.000
_refine_ls_structure_factor_coef Fsqd
_refine_ls_weighting_details 'calc w=1/[\s^2^(Fo^2^)+(0.0217P)^2^+2.9238P] where P=(Fo^2^+2Fc^2^)/3'
_refine_ls_weighting_scheme calc
_refine_ls_wR_factor_gt 0.0489
_refine_ls_wR_factor_ref 0.0501
_reflns_number_gt 1800
_reflns_number_total 1960
_reflns_threshold_expression >2sigma(I)
_cod_data_source_file cg200785g_si_001.cif
_cod_data_source_block 1
_cod_depositor_comments
;
The following automatic conversions were performed:

'_symmetry_cell_setting' value 'Monoclinic' changed to 'monoclinic'
according to /home/saulius/struct/CIF-dictionaries/cif_core.dic
dictionary named 'cif_core.dic' version 2.4.1 from 2010-06-29.

Automatic conversion script
Id: cif_fix_values 1715 2011-07-08 13:25:40Z adriana 
;
_cod_original_sg_symbol_H-M 'C 2/c'
_cod_database_code 4501145

loop_
_symmetry_equiv_pos_as_xyz
'x, y, z'
'-x, y, -z+1/2'
'x+1/2, y+1/2, z'
'-x+1/2, y+1/2, -z+1/2'
'-x, -y, -z'
'x, -y, z-1/2'
'-x+1/2, -y+1/2, -z'
'x+1/2, -y+1/2, z-1/2'

loop_
_atom_site_label
_atom_site_type_symbol
_atom_site_fract_x
_atom_site_fract_y
_atom_site_fract_z
_atom_site_U_iso_or_equiv
_atom_site_adp_type
_atom_site_occupancy
_atom_site_symmetry_multiplicity
_atom_site_calc_flag
_atom_site_refinement_flags
Pb1 Pb 0.5000 -0.042182(12) 0.7500 0.02795(7) Uani 1 2 d S
C1 C 0.3004(3) 0.3192(3) 0.4476(5) 0.0357(9) Uani 1 1 d .
C2 C 0.3564(3) 0.2479(3) 0.5013(5) 0.0358(9) Uani 1 1 d .
C3 C 0.3070(3) 0.1783(2) 0.5553(4) 0.0311(8) Uani 1 1 d .
C4 C 0.3687(3) 0.1009(2) 0.6148(4) 0.0307(8) Uani 1 1 d .
C5 C 0.2285(5) -0.1330(6) 0.5982(8) 0.095(2) Uani 1 1 d .
H5A H 0.2196 -0.1180 0.7095 0.143 Uiso 1 1 calc R
H5B H 0.2076 -0.1900 0.5775 0.143 Uiso 1 1 calc R
H5C H 0.1864 -0.0974 0.5206 0.143 Uiso 1 1 calc R
Cl1 Cl 0.48870(9) 0.24451(8) 0.50173(19) 0.0632(4) Uani 1 1 d .
Cl2 Cl 0.36364(10) 0.40545(9) 0.3857(2) 0.0681(4) Uani 1 1 d .
O1 O 0.4053(3) 0.05782(18) 0.5097(3) 0.0424(7) Uani 1 1 d .
O2 O 0.3801(2) 0.0832(2) 0.7657(3) 0.0406(7) Uani 1 1 d .
O3 O 0.3303(3) -0.1242(3) 0.5795(4) 0.0661(11) Uani 1 1 d .
H3 H 0.3358 -0.1089 0.4850 0.099 Uiso 1 1 d R

loop_
_atom_site_aniso_label
_atom_site_aniso_U_11
_atom_site_aniso_U_22
_atom_site_aniso_U_33
_atom_site_aniso_U_23
_atom_site_aniso_U_13
_atom_site_aniso_U_12
Pb1 0.02916(11) 0.02332(12) 0.03162(10) 0.000 0.00538(7) 0.000
C1 0.037(2) 0.027(2) 0.044(2) 0.0042(16) 0.0099(16) -0.0002(17)
C2 0.0270(19) 0.035(2) 0.046(2) 0.0050(17) 0.0096(15) 0.0050(17)
C3 0.032(2) 0.029(2) 0.0325(16) 0.0009(15) 0.0063(14) 0.0076(16)
C4 0.0297(19) 0.026(2) 0.0369(17) 0.0005(15) 0.0073(14) 0.0065(16)
C5 0.056(4) 0.146(7) 0.084(4) 0.023(4) 0.014(3) -0.018(4)
Cl1 0.0291(6) 0.0539(8) 0.1089(10) 0.0259(7) 0.0184(6) 0.0069(5)
Cl2 0.0441(7) 0.0441(8) 0.1173(11) 0.0338(7) 0.0155(7) -0.0032(6)
O1 0.0545(19) 0.0324(18) 0.0421(14) -0.0013(12) 0.0133(13) 0.0151(14)
O2 0.0484(17) 0.0398(18) 0.0342(13) 0.0062(12) 0.0085(11) 0.0099(14)
O3 0.051(2) 0.101(3) 0.0468(16) 0.0021(19) 0.0083(14) -0.023(2)

loop_
_atom_type_symbol
_atom_type_description
_atom_type_scat_dispersion_real
_atom_type_scat_dispersion_imag
_atom_type_scat_source
C C 0.0033 0.0016 'International Tables Vol C Tables 4.2.6.8 and 6.1.1.4'
H H 0.0000 0.0000 'International Tables Vol C Tables 4.2.6.8 and 6.1.1.4'
O O 0.0106 0.0060 'International Tables Vol C Tables 4.2.6.8 and 6.1.1.4'
Cl Cl 0.1484 0.1585 'International Tables Vol C Tables 4.2.6.8 and 6.1.1.4'
Pb Pb -3.3944 10.1111 'International Tables Vol C Tables 4.2.6.8 and 6.1.1.4'

loop_
_geom_angle_atom_site_label_1
_geom_angle_atom_site_label_2
_geom_angle_atom_site_label_3
_geom_angle
_geom_angle_site_symmetry_1
_geom_angle_site_symmetry_3
O2 Pb1 O2 76.41(14) 2_656 .
O2 Pb1 O1 70.81(9) 2_656 5_656
O2 Pb1 O1 118.67(8) . 5_656
O2 Pb1 O1 118.67(8) 2_656 6_556
O2 Pb1 O1 70.81(9) . 6_556
O1 Pb1 O1 168.97(13) 5_656 6_556
O2 Pb1 O1 49.37(8) 2_656 2_656
O2 Pb1 O1 73.23(9) . 2_656
O1 Pb1 O1 115.21(11) 5_656 2_656
O1 Pb1 O1 71.88(10) 6_556 2_656
O2 Pb1 O1 73.23(9) 2_656 .
O2 Pb1 O1 49.37(8) . .
O1 Pb1 O1 71.88(10) 5_656 .
O1 Pb1 O1 115.21(11) 6_556 .
O1 Pb1 O1 106.56(13) 2_656 .
O2 Pb1 O3 142.88(10) 2_656 .
O2 Pb1 O3 87.24(11) . .
O1 Pb1 O3 89.20(10) 5_656 .
O1 Pb1 O3 85.55(9) 6_556 .
O1 Pb1 O3 153.86(11) 2_656 .
O1 Pb1 O3 70.87(11) . .
O2 Pb1 O3 87.24(11) 2_656 2_656
O2 Pb1 O3 142.88(10) . 2_656
O1 Pb1 O3 85.55(9) 5_656 2_656
O1 Pb1 O3 89.20(10) 6_556 2_656
O1 Pb1 O3 70.87(11) 2_656 2_656
O1 Pb1 O3 153.86(11) . 2_656
O3 Pb1 O3 123.06(18) . 2_656
C2 C1 C3 120.5(4) . 7_556
C2 C1 Cl2 120.0(3) . .
C3 C1 Cl2 119.5(3) 7_556 .
C1 C2 C3 120.8(3) . .
C1 C2 Cl1 120.3(3) . .
C3 C2 Cl1 118.9(3) . .
C2 C3 C1 118.7(3) . 7_556
C2 C3 C4 120.6(3) . .
C1 C3 C4 120.8(4) 7_556 .
O2 C4 O1 123.1(4) . .
O2 C4 C3 118.7(3) . .
O1 C4 C3 118.2(3) . .
O3 C5 H5A 109.5 . .
O3 C5 H5B 109.5 . .
H5A C5 H5B 109.5 . .
O3 C5 H5C 109.5 . .
H5A C5 H5C 109.5 . .
H5B C5 H5C 109.5 . .
C4 O1 Pb1 151.8(3) . 5_656
C4 O1 Pb1 90.8(2) . .
Pb1 O1 Pb1 108.12(10) 5_656 .
C4 O2 Pb1 96.6(2) . .
C5 O3 Pb1 135.4(4) . .
C5 O3 H3 110.9 . .
Pb1 O3 H3 98.8 . .

loop_
_geom_bond_atom_site_label_1
_geom_bond_atom_site_label_2
_geom_bond_distance
_geom_bond_site_symmetry_2
Pb1 O2 2.559(3) 2_656
Pb1 O2 2.559(3) .
Pb1 O1 2.608(3) 5_656
Pb1 O1 2.608(3) 6_556
Pb1 O1 2.681(3) 2_656
Pb1 O1 2.681(3) .
Pb1 O3 2.759(3) .
Pb1 O3 2.759(3) 2_656
C1 C2 1.390(5) .
C1 C3 1.393(5) 7_556
C1 Cl2 1.722(4) .
C2 C3 1.391(6) .
C2 Cl1 1.720(4) .
C3 C4 1.517(5) .
C4 O2 1.246(4) .
C4 O1 1.246(4) .
C5 O3 1.363(7) .
C5 H5A 0.9600 .
C5 H5B 0.9600 .
C5 H5C 0.9600 .
O3 H3 0.8200 .

loop_
_geom_torsion_atom_site_label_1
_geom_torsion_atom_site_label_2
_geom_torsion_atom_site_label_3
_geom_torsion_atom_site_label_4
_geom_torsion
_geom_torsion_site_symmetry_1
_geom_torsion_site_symmetry_4
C3 C1 C2 C3 -0.9(6) 7_556 .
Cl2 C1 C2 C3 178.6(3) . .
C3 C1 C2 Cl1 179.1(3) 7_556 .
Cl2 C1 C2 Cl1 -1.5(5) . .
C1 C2 C3 C1 0.9(6) . 7_556
Cl1 C2 C3 C1 -179.1(3) . 7_556
C1 C2 C3 C4 -179.6(3) . .
Cl1 C2 C3 C4 0.5(5) . .
C2 C3 C4 O2 109.8(4) . .
C1 C3 C4 O2 -70.7(5) 7_556 .
C2 C3 C4 O1 -70.6(5) . .
C1 C3 C4 O1 109.0(4) 7_556 .
O2 C4 O1 Pb1 -137.4(5) . 5_656
C3 C4 O1 Pb1 42.9(7) . 5_656
O2 C4 O1 Pb1 -4.3(4) . .
C3 C4 O1 Pb1 176.0(3) . .
O2 Pb1 O1 C4 -84.0(2) 2_656 .
O2 Pb1 O1 C4 2.3(2) . .
O1 Pb1 O1 C4 -158.7(3) 5_656 .
O1 Pb1 O1 C4 30.4(3) 6_556 .
O1 Pb1 O1 C4 -47.0(2) 2_656 .
O3 Pb1 O1 C4 105.6(3) . .
O3 Pb1 O1 C4 -127.2(3) 2_656 .
O2 Pb1 O1 Pb1 74.77(11) 2_656 5_656
O2 Pb1 O1 Pb1 161.06(19) . 5_656
O1 Pb1 O1 Pb1 0.0 5_656 5_656
O1 Pb1 O1 Pb1 -170.90(10) 6_556 5_656
O1 Pb1 O1 Pb1 111.73(13) 2_656 5_656
O3 Pb1 O1 Pb1 -95.62(13) . 5_656
O3 Pb1 O1 Pb1 31.5(3) 2_656 5_656
O1 C4 O2 Pb1 4.6(4) . .
C3 C4 O2 Pb1 -175.8(3) . .
O2 Pb1 O2 C4 77.1(2) 2_656 .
O1 Pb1 O2 C4 18.2(3) 5_656 .
O1 Pb1 O2 C4 -155.6(3) 6_556 .
O1 Pb1 O2 C4 128.3(3) 2_656 .
O1 Pb1 O2 C4 -2.3(2) . .
O3 Pb1 O2 C4 -69.3(3) . .
O3 Pb1 O2 C4 143.4(3) 2_656 .
O2 Pb1 O3 C5 -107.7(6) 2_656 .
O2 Pb1 O3 C5 -44.7(6) . .
O1 Pb1 O3 C5 -163.4(6) 5_656 .
O1 Pb1 O3 C5 26.3(6) 6_556 .
O1 Pb1 O3 C5 -3.6(7) 2_656 .
O1 Pb1 O3 C5 -92.3(6) . .
O3 Pb1 O3 C5 112.4(6) 2_656 .
